data_4070654
loop_
_publ_author_name
'Fern\'andez, Ignacio'
'Trovitch, Ryan J.'
'Lobkovsky, Emil'
'Chirik, Paul J.'

_publ_section_title
;
 Synthesis of Bis(imino)pyridine Iron Di- and Monoalkyl Complexes:
 Stability Differences between FeCH2SiMe3and FeCH2CMe3Derivatives
;
_journal_issue 1
_journal_name_full Organometallics
_journal_page_first 109
_journal_paper_doi 10.1021/om700913g
_journal_volume 27
_journal_year 2008
_chemical_formula_moiety 'C52 H80 Fe Li N5 O3'
_chemical_formula_sum 'C52 H80 Fe Li N5 O3'
_chemical_formula_weight 886.00
_chemical_name_systematic
;

 ?

;
_space_group_IT_number 14
_symmetry_cell_setting monoclinic
_symmetry_space_group_name_Hall '-P 2yn'
_symmetry_space_group_name_H-M 'P 1 21/n 1'
_atom_sites_solution_hydrogens mixed
_atom_sites_solution_primary direct
_atom_sites_solution_secondary difmap
_audit_creation_method SHELXL-97
_cell_angle_alpha 90.00
_cell_angle_beta 93.886(3)
_cell_angle_gamma 90.00
_cell_formula_units_Z 4
_cell_length_a 11.5992(9)
_cell_length_b 21.2974(15)
_cell_length_c 20.5979(15)
_cell_measurement_reflns_used 9203
_cell_measurement_temperature 173(2)
_cell_measurement_theta_max 23.51
_cell_measurement_theta_min 2.60
_cell_volume 5076.7(6)
_computing_cell_refinement 'Bruker SAINT+'
_computing_data_collection 'Bruker APEX2'
_computing_data_reduction 'Bruker SAINT+'
_computing_molecular_graphics 'Bruker SHELXTL'
_computing_publication_material 'Bruker SHELXTL'
_computing_structure_refinement 'SHELXL-97 (Sheldrick, 1997)'
_computing_structure_solution 'SHELXS-97 (Sheldrick, 1990)'
_diffrn_ambient_temperature 173(2)
_diffrn_measured_fraction_theta_full 1.000
_diffrn_measured_fraction_theta_max 1.000
_diffrn_measurement_device_type 'Bruker X8 APEX II diffractometer'
_diffrn_measurement_method 'phi and omega scans'
_diffrn_radiation_monochromator graphite
_diffrn_radiation_source 'fine-focus sealed tube'
_diffrn_radiation_type MoK\a
_diffrn_radiation_wavelength 0.71073
_diffrn_reflns_av_R_equivalents 0.0611
_diffrn_reflns_av_sigmaI/netI 0.0425
_diffrn_reflns_limit_h_max 12
_diffrn_reflns_limit_h_min -12
_diffrn_reflns_limit_k_max 23
_diffrn_reflns_limit_k_min -22
_diffrn_reflns_limit_l_max 21
_diffrn_reflns_limit_l_min -22
_diffrn_reflns_number 51689
_diffrn_reflns_theta_full 23.25
_diffrn_reflns_theta_max 23.25
_diffrn_reflns_theta_min 1.38
_exptl_absorpt_coefficient_mu 0.342
_exptl_absorpt_correction_T_max 0.9045
_exptl_absorpt_correction_T_min 0.8755
_exptl_absorpt_correction_type multi-scan
_exptl_absorpt_process_details SADABS
_exptl_crystal_colour black
_exptl_crystal_density_diffrn 1.159
_exptl_crystal_density_method 'not measured'
_exptl_crystal_description block
_exptl_crystal_F_000 1920
_exptl_crystal_size_max 0.40
_exptl_crystal_size_mid 0.35
_exptl_crystal_size_min 0.30
_refine_diff_density_max 0.890
_refine_diff_density_min -0.325
_refine_diff_density_rms 0.055
_refine_ls_extinction_method none
_refine_ls_goodness_of_fit_ref 1.054
_refine_ls_hydrogen_treatment mixed
_refine_ls_matrix_type full
_refine_ls_number_parameters 649
_refine_ls_number_reflns 7277
_refine_ls_number_restraints 0
_refine_ls_restrained_S_all 1.054
_refine_ls_R_factor_all 0.0785
_refine_ls_R_factor_gt 0.0597
_refine_ls_shift/su_max 0.471
_refine_ls_shift/su_mean 0.009
_refine_ls_structure_factor_coef Fsqd
_refine_ls_weighting_details 'calc w=1/[\s^2^(Fo^2^)+(0.0669P)^2^+7.3791P] where P=(Fo^2^+2Fc^2^)/3'
_refine_ls_weighting_scheme calc
_refine_ls_wR_factor_gt 0.1399
_refine_ls_wR_factor_ref 0.1502
_reflns_number_gt 5873
_reflns_number_total 7277
_reflns_threshold_expression >2sigma(I)
_cod_data_source_file om700913g-file001.cif
_cod_data_source_block ifn5
_cod_depositor_comments
;
The following automatic conversions were performed:

'_symmetry_cell_setting' value 'Monoclinic' changed to 'monoclinic'
according to /home/saulius/struct/CIF-dictionaries/cif_core.dic
dictionary named 'cif_core.dic' version 2.4.1 from 2010-06-29.

Automatic conversion script
Id: cif_fix_values 1715 2011-07-08 13:25:40Z adriana 
;
_cod_original_sg_symbol_H-M P2(1)/n
_cod_database_code 4070654

loop_
_symmetry_equiv_pos_as_xyz
'x, y, z'
'-x+1/2, y+1/2, -z+1/2'
'-x, -y, -z'
'x-1/2, -y-1/2, z-1/2'

loop_
_atom_site_label
_atom_site_type_symbol
_atom_site_fract_x
_atom_site_fract_y
_atom_site_fract_z
_atom_site_U_iso_or_equiv
_atom_site_adp_type
_atom_site_occupancy
_atom_site_symmetry_multiplicity
_atom_site_calc_flag
_atom_site_refinement_flags
_atom_site_disorder_assembly
_atom_site_disorder_group
Fe1 Fe 0.68442(3) 0.437032(16) 1.271577(16) 0.02239(9) Uani 1 1 d . . .
N1 N 0.61071(17) 0.45636(9) 1.18730(9) 0.0271(5) Uani 1 1 d . . .
N2 N 0.57848(17) 0.49567(9) 1.29468(9) 0.0267(5) Uani 1 1 d . . .
N3 N 0.74406(16) 0.45614(9) 1.35893(9) 0.0236(5) Uani 1 1 d . . .
N4 N 0.80302(17) 0.39580(9) 1.24488(9) 0.0241(5) Uani 1 1 d . . .
N5 N 0.87733(18) 0.36709(10) 1.22701(10) 0.0306(6) Uani 1 1 d . . .
C1 C 0.6996(2) 0.50643(13) 1.46587(12) 0.0374(7) Uani 1 1 d . . .
H1A H 0.6543 0.4789 1.4925 0.056 Uiso 1 1 calc R . .
H1B H 0.6787 0.5503 1.4734 0.056 Uiso 1 1 calc R . .
H1C H 0.7821 0.5004 1.4778 0.056 Uiso 1 1 calc R . .
C2 C 0.6748(2) 0.49068(11) 1.39539(11) 0.0259(6) Uani 1 1 d . . .
C3 C 0.5762(2) 0.51323(11) 1.35916(11) 0.0258(6) Uani 1 1 d . . .
C4 C 0.4855(2) 0.54956(12) 1.37893(13) 0.0329(7) Uani 1 1 d . . .
C5 C 0.4004(2) 0.56985(13) 1.33349(14) 0.0394(8) Uani 1 1 d . . .
C6 C 0.4057(2) 0.55451(13) 1.26871(14) 0.0402(8) Uani 1 1 d . . .
C7 C 0.4950(2) 0.51663(12) 1.24880(13) 0.0314(7) Uani 1 1 d . . .
C8 C 0.5179(2) 0.49514(12) 1.18662(12) 0.0321(7) Uani 1 1 d . . .
C9 C 0.4512(3) 0.51788(14) 1.12659(14) 0.0471(8) Uani 1 1 d . . .
H9A H 0.4849 0.5573 1.1122 0.071 Uiso 1 1 calc R . .
H9B H 0.3705 0.5250 1.1360 0.071 Uiso 1 1 calc R . .
H9C H 0.4545 0.4863 1.0922 0.071 Uiso 1 1 calc R . .
C10 C 0.8551(2) 0.43618(11) 1.38810(11) 0.0262(6) Uani 1 1 d . . .
C11 C 0.9543(2) 0.47102(12) 1.37226(11) 0.0280(7) Uani 1 1 d . . .
C12 C 1.0612(2) 0.44943(13) 1.39734(13) 0.0371(8) Uani 1 1 d . . .
C13 C 1.0717(2) 0.39734(14) 1.43650(13) 0.0389(8) Uani 1 1 d . . .
C14 C 0.9743(2) 0.36606(13) 1.45350(12) 0.0334(7) Uani 1 1 d . . .
C15 C 0.8641(2) 0.38464(12) 1.43014(11) 0.0278(7) Uani 1 1 d . . .
C16 C 0.9438(2) 0.53184(13) 1.33425(13) 0.0333(7) Uani 1 1 d . . .
C17 C 1.0518(3) 0.54875(15) 1.29984(16) 0.0565(10) Uani 1 1 d . . .
H17A H 1.0375 0.5871 1.2742 0.085 Uiso 1 1 calc R . .
H17B H 1.0709 0.5143 1.2709 0.085 Uiso 1 1 calc R . .
H17C H 1.1163 0.5557 1.3322 0.085 Uiso 1 1 calc R . .
C18 C 0.9150(3) 0.58646(13) 1.37801(15) 0.0495(9) Uani 1 1 d . . .
H18A H 0.8406 0.5786 1.3964 0.074 Uiso 1 1 calc R . .
H18B H 0.9103 0.6253 1.3525 0.074 Uiso 1 1 calc R . .
H18C H 0.9755 0.5906 1.4133 0.074 Uiso 1 1 calc R . .
C19 C 0.7603(2) 0.35126(13) 1.45501(12) 0.0338(7) Uani 1 1 d . . .
C20 C 0.7607(3) 0.35567(15) 1.52962(13) 0.0488(9) Uani 1 1 d . . .
H20A H 0.8239 0.3301 1.5494 0.073 Uiso 1 1 calc R . .
H20B H 0.6869 0.3402 1.5438 0.073 Uiso 1 1 calc R . .
H20C H 0.7715 0.3995 1.5431 0.073 Uiso 1 1 calc R . .
C21 C 0.7533(3) 0.28264(13) 1.43550(14) 0.0444(8) Uani 1 1 d . . .
H21A H 0.7460 0.2793 1.3879 0.067 Uiso 1 1 calc R . .
H21B H 0.6859 0.2633 1.4536 0.067 Uiso 1 1 calc R . .
H21C H 0.8236 0.2609 1.4523 0.067 Uiso 1 1 calc R . .
C22 C 0.6490(2) 0.43983(12) 1.12424(12) 0.0323(7) Uani 1 1 d . . .
C23 C 0.6010(2) 0.38823(13) 1.08979(13) 0.0377(7) Uani 1 1 d . . .
C24 C 0.6374(3) 0.37778(15) 1.02686(14) 0.0504(9) Uani 1 1 d . . .
C25 C 0.7160(3) 0.41545(16) 0.99983(14) 0.0526(9) Uani 1 1 d . . .
C26 C 0.7617(3) 0.46490(15) 1.03411(14) 0.0501(9) Uani 1 1 d . . .
C27 C 0.7304(3) 0.47823(14) 1.09657(13) 0.0423(8) Uani 1 1 d . . .
C28 C 0.5121(3) 0.34526(14) 1.11514(15) 0.0491(9) Uani 1 1 d . . .
C29 C 0.3940(3) 0.35167(17) 1.07658(18) 0.0672(11) Uani 1 1 d . . .
H29A H 0.3668 0.3951 1.0793 0.101 Uiso 1 1 calc R . .
H29B H 0.3382 0.3234 1.0950 0.101 Uiso 1 1 calc R . .
H29C H 0.4021 0.3406 1.0309 0.101 Uiso 1 1 calc R . .
C30 C 0.5481(3) 0.27571(15) 1.11413(16) 0.0628(10) Uani 1 1 d . . .
H30A H 0.5474 0.2611 1.0690 0.094 Uiso 1 1 calc R . .
H30B H 0.4937 0.2506 1.1377 0.094 Uiso 1 1 calc R . .
H30C H 0.6261 0.2711 1.1351 0.094 Uiso 1 1 calc R . .
C31 C 0.7849(3) 0.53522(15) 1.13224(15) 0.0562(10) Uani 1 1 d . . .
C32 C 0.7538(3) 0.59634(16) 1.09681(18) 0.0728(12) Uani 1 1 d . . .
H32A H 0.7889 0.5969 1.0549 0.109 Uiso 1 1 calc R . .
H32B H 0.7828 0.6319 1.1233 0.109 Uiso 1 1 calc R . .
H32C H 0.6696 0.5995 1.0895 0.109 Uiso 1 1 calc R . .
C33 C 0.9150(3) 0.52808(18) 1.1417(2) 0.0821(13) Uani 1 1 d . . .
H33A H 0.9337 0.4886 1.1645 0.123 Uiso 1 1 calc R . .
H33B H 0.9473 0.5634 1.1675 0.123 Uiso 1 1 calc R . .
H33C H 0.9481 0.5276 1.0991 0.123 Uiso 1 1 calc R . .
C34 C 0.5990(2) 0.35967(12) 1.29622(12) 0.0261(6) Uani 1 1 d . . .
C35 C 0.5128(2) 0.36266(12) 1.34070(12) 0.0310(7) Uani 1 1 d . . .
C36 C 0.4570(2) 0.30942(13) 1.36127(14) 0.0365(8) Uani 1 1 d . . .
C37 C 0.4809(2) 0.25004(12) 1.33875(13) 0.0350(7) Uani 1 1 d . . .
C38 C 0.5637(2) 0.24643(13) 1.29335(14) 0.0363(7) Uani 1 1 d . . .
C39 C 0.6210(2) 0.29921(12) 1.27356(12) 0.0303(7) Uani 1 1 d . . .
C40 C 0.4204(3) 0.19234(14) 1.36243(17) 0.0517(9) Uani 1 1 d . . .
H40A H 0.4765 0.1655 1.3870 0.078 Uiso 1 1 calc R . .
H40B H 0.3857 0.1690 1.3250 0.078 Uiso 1 1 calc R . .
H40C H 0.3598 0.2051 1.3906 0.078 Uiso 1 1 calc R . .
Li1 Li 0.9877(4) 0.2945(2) 1.2023(2) 0.0343(12) Uani 1 1 d . . .
O1S O 1.14997(16) 0.32445(9) 1.21741(10) 0.0479(6) Uani 1 1 d . B .
C1S C 1.1688(3) 0.38472(18) 1.2484(2) 0.0913(14) Uani 1 1 d . . .
H1SA H 1.0960 0.4089 1.2422 0.110 Uiso 1 1 calc R A 1
H1SB H 1.1830 0.3773 1.2957 0.110 Uiso 1 1 calc R A 1
C2S C 1.2516(7) 0.4199(4) 1.2300(6) 0.104(4) Uani 0.482(8) 1 d P B 1
H2SA H 1.3168 0.4184 1.2627 0.156 Uiso 0.482(8) 1 calc PR B 1
H2SB H 1.2240 0.4633 1.2250 0.156 Uiso 0.482(8) 1 calc PR B 1
H2SC H 1.2764 0.4047 1.1883 0.156 Uiso 0.482(8) 1 calc PR B 1
C2S' C 1.2187(8) 0.4332(4) 1.1943(5) 0.103(3) Uani 0.518(8) 1 d P B 2
H2SD H 1.2321 0.4746 1.2142 0.154 Uiso 0.518(8) 1 calc PR B 2
H2SE H 1.1621 0.4370 1.1570 0.154 Uiso 0.518(8) 1 calc PR B 2
H2SF H 1.2915 0.4169 1.1797 0.154 Uiso 0.518(8) 1 calc PR B 2
C3S C 1.2490(3) 0.28507(16) 1.22677(17) 0.0595(10) Uani 1 1 d . . .
H3SA H 1.2660 0.2773 1.2738 0.071 Uiso 1 1 calc R B .
H3SB H 1.3167 0.3063 1.2098 0.071 Uiso 1 1 calc R . .
C4S C 1.2283(3) 0.22445(15) 1.19258(19) 0.0646(11) Uani 1 1 d . B .
H4SA H 1.2968 0.1977 1.1995 0.097 Uiso 1 1 calc R . .
H4SB H 1.2129 0.2321 1.1459 0.097 Uiso 1 1 calc R . .
H4SC H 1.1617 0.2034 1.2097 0.097 Uiso 1 1 calc R . .
O2S O 0.96797(17) 0.23154(9) 1.26878(9) 0.0454(6) Uani 1 1 d . . .
C5S C 1.0076(4) 0.25986(18) 1.33137(16) 0.0702(12) Uani 1 1 d . . .
H5SA H 1.0538 0.2977 1.3229 0.084 Uiso 1 1 calc R . .
H5SB H 0.9393 0.2735 1.3540 0.084 Uiso 1 1 calc R . .
C6S C 1.0761(4) 0.21843(18) 1.37369(18) 0.0783(13) Uani 1 1 d . . .
H6S1 H 1.0265 0.1857 1.3903 0.117 Uiso 1 1 calc R . .
H6S2 H 1.1121 0.2425 1.4103 0.117 Uiso 1 1 calc R . .
H6S3 H 1.1364 0.1990 1.3493 0.117 Uiso 1 1 calc R . .
C7S C 0.8873(3) 0.18409(17) 1.27970(18) 0.0682(11) Uani 1 1 d . . .
H7SA H 0.8284 0.2007 1.3078 0.082 Uiso 1 1 calc R . .
H7SB H 0.9272 0.1487 1.3029 0.082 Uiso 1 1 calc R . .
C8S C 0.8298(3) 0.16111(16) 1.21814(16) 0.0635(11) Uani 1 1 d . . .
H8SA H 0.7746 0.1280 1.2275 0.095 Uiso 1 1 calc R . .
H8SB H 0.8879 0.1442 1.1905 0.095 Uiso 1 1 calc R . .
H8SC H 0.7888 0.1959 1.1956 0.095 Uiso 1 1 calc R . .
O3S O 0.95501(17) 0.27808(8) 1.11054(9) 0.0416(5) Uani 1 1 d . . .
C9S C 0.9363(4) 0.33394(17) 1.07188(18) 0.0732(12) Uani 1 1 d . . .
H9SA H 0.9008 0.3667 1.0982 0.088 Uiso 1 1 calc R . .
H9SB H 0.8819 0.3245 1.0340 0.088 Uiso 1 1 calc R . .
C10S C 1.0452(3) 0.3578(2) 1.0489(2) 0.0958(15) Uani 1 1 d . . .
H10A H 1.0298 0.3958 1.0228 0.144 Uiso 1 1 calc R . .
H10B H 1.0797 0.3258 1.0221 0.144 Uiso 1 1 calc R . .
H10C H 1.0987 0.3678 1.0863 0.144 Uiso 1 1 calc R . .
C11S C 0.9566(3) 0.22226(17) 1.07132(19) 0.0702(11) Uani 1 1 d . . .
H11A H 0.9895 0.1874 1.0984 0.084 Uiso 1 1 calc R . .
H11B H 1.0083 0.2293 1.0357 0.084 Uiso 1 1 calc R . .
C12S C 0.8400(3) 0.20313(19) 1.04244(18) 0.0725(12) Uani 1 1 d . . .
H12A H 0.8473 0.1648 1.0167 0.109 Uiso 1 1 calc R . .
H12B H 0.8078 0.2368 1.0143 0.109 Uiso 1 1 calc R . .
H12C H 0.7886 0.1952 1.0774 0.109 Uiso 1 1 calc R . .
H38 H 0.580(2) 0.2065(12) 1.2758(12) 0.038(7) Uiso 1 1 d . . .
H6 H 0.351(2) 0.5674(11) 1.2360(12) 0.032(7) Uiso 1 1 d . . .
H35 H 0.490(2) 0.4029(13) 1.3595(13) 0.044(8) Uiso 1 1 d . . .
H19 H 0.6883(19) 0.3715(10) 1.4337(11) 0.024(6) Uiso 1 1 d . . .
H16 H 0.8812(19) 0.5271(10) 1.3034(11) 0.023(6) Uiso 1 1 d . . .
H25 H 0.742(3) 0.4064(14) 0.9585(16) 0.063(9) Uiso 1 1 d . . .
H39 H 0.6767(18) 0.2940(10) 1.2426(11) 0.016(6) Uiso 1 1 d . . .
H14 H 0.980(2) 0.3320(11) 1.4838(12) 0.032(7) Uiso 1 1 d . . .
H28 H 0.501(2) 0.3545(11) 1.1554(12) 0.029(7) Uiso 1 1 d . . .
H4 H 0.480(2) 0.5604(11) 1.4204(12) 0.032(7) Uiso 1 1 d . . .
H5 H 0.341(2) 0.5924(11) 1.3466(12) 0.030(7) Uiso 1 1 d . . .
H24 H 0.609(2) 0.3463(11) 1.0069(12) 0.029(7) Uiso 1 1 d . . .
H13 H 1.144(2) 0.3854(12) 1.4537(12) 0.038(7) Uiso 1 1 d . . .
H12 H 1.125(2) 0.4710(11) 1.3868(12) 0.035(7) Uiso 1 1 d . . .
H36 H 0.407(2) 0.3123(12) 1.3881(13) 0.038(8) Uiso 1 1 d . . .
H31 H 0.752(2) 0.5372(14) 1.1771(15) 0.058(9) Uiso 1 1 d . . .
H26 H 0.813(3) 0.4902(15) 1.0157(16) 0.065(10) Uiso 1 1 d . . .

loop_
_atom_site_aniso_label
_atom_site_aniso_U_11
_atom_site_aniso_U_22
_atom_site_aniso_U_33
_atom_site_aniso_U_23
_atom_site_aniso_U_13
_atom_site_aniso_U_12
Fe1 0.02503(18) 0.02411(18) 0.01759(17) -0.00139(15) -0.00184(14) 0.00214(15)
N1 0.0311(11) 0.0287(11) 0.0210(11) -0.0026(9) -0.0027(9) 0.0066(9)
N2 0.0293(11) 0.0267(11) 0.0237(11) -0.0006(9) -0.0013(9) 0.0011(9)
N3 0.0263(10) 0.0238(11) 0.0205(10) -0.0002(9) 0.0006(9) -0.0022(9)
N4 0.0318(11) 0.0257(11) 0.0143(10) 0.0012(8) -0.0031(9) -0.0036(9)
N5 0.0312(11) 0.0366(12) 0.0240(11) -0.0005(10) 0.0008(10) 0.0072(10)
C1 0.0455(16) 0.0390(16) 0.0278(14) -0.0071(12) 0.0030(13) 0.0012(13)
C2 0.0327(13) 0.0263(13) 0.0185(12) -0.0028(10) 0.0013(11) -0.0018(11)
C3 0.0315(13) 0.0228(13) 0.0237(13) -0.0022(11) 0.0059(11) -0.0050(11)
C4 0.0385(15) 0.0307(15) 0.0305(14) -0.0049(12) 0.0091(12) -0.0012(12)
C5 0.0345(15) 0.0372(16) 0.0474(17) -0.0082(13) 0.0090(13) 0.0107(13)
C6 0.0363(15) 0.0404(16) 0.0427(17) -0.0030(14) -0.0054(13) 0.0140(13)
C7 0.0294(13) 0.0298(14) 0.0341(15) -0.0015(12) -0.0039(12) 0.0040(12)
C8 0.0347(14) 0.0320(14) 0.0284(14) -0.0030(12) -0.0054(12) 0.0074(12)
C9 0.0495(17) 0.0506(18) 0.0393(17) 0.0001(14) -0.0124(14) 0.0207(15)
C10 0.0289(13) 0.0314(14) 0.0176(12) -0.0061(11) -0.0033(10) 0.0000(11)
C11 0.0304(13) 0.0358(14) 0.0171(12) -0.0052(11) -0.0034(11) -0.0048(12)
C12 0.0314(14) 0.0498(17) 0.0294(14) -0.0022(13) -0.0030(12) -0.0087(13)
C13 0.0323(14) 0.0521(18) 0.0301(15) -0.0031(14) -0.0135(12) 0.0038(14)
C14 0.0391(15) 0.0377(15) 0.0220(13) 0.0027(12) -0.0086(12) -0.0008(13)
C15 0.0349(14) 0.0318(14) 0.0159(12) -0.0014(11) -0.0048(11) -0.0029(12)
C16 0.0292(14) 0.0405(15) 0.0293(14) 0.0001(12) -0.0035(12) -0.0081(12)
C17 0.0565(19) 0.0528(19) 0.062(2) 0.0147(16) 0.0137(17) -0.0080(16)
C18 0.069(2) 0.0362(16) 0.0431(17) -0.0014(14) 0.0029(16) -0.0017(15)
C19 0.0357(14) 0.0384(15) 0.0265(14) 0.0057(12) -0.0032(12) -0.0026(13)
C20 0.0576(18) 0.0612(19) 0.0280(15) 0.0074(14) 0.0053(14) -0.0063(16)
C21 0.0459(17) 0.0436(17) 0.0430(17) 0.0070(14) -0.0027(14) -0.0042(14)
C22 0.0374(14) 0.0354(15) 0.0226(13) 0.0001(12) -0.0087(11) 0.0145(12)
C23 0.0404(15) 0.0438(16) 0.0268(14) -0.0095(13) -0.0122(12) 0.0145(13)
C24 0.0571(18) 0.0590(19) 0.0320(16) -0.0208(14) -0.0192(14) 0.0246(16)
C25 0.0601(19) 0.078(2) 0.0192(14) -0.0014(15) -0.0028(14) 0.0316(17)
C26 0.065(2) 0.060(2) 0.0246(15) 0.0092(15) -0.0002(15) 0.0152(17)
C27 0.0574(18) 0.0483(17) 0.0212(14) 0.0090(13) 0.0014(13) 0.0098(15)
C28 0.0560(18) 0.0492(18) 0.0396(17) -0.0193(14) -0.0147(15) 0.0054(15)
C29 0.0525(19) 0.073(2) 0.072(2) -0.0173(19) -0.0260(18) -0.0013(18)
C30 0.083(2) 0.053(2) 0.050(2) -0.0171(16) -0.0151(18) 0.0056(18)
C31 0.085(2) 0.0534(19) 0.0314(16) 0.0056(15) 0.0151(16) -0.0151(18)
C32 0.098(3) 0.054(2) 0.071(2) 0.0084(18) 0.037(2) 0.012(2)
C33 0.096(3) 0.061(2) 0.086(3) 0.018(2) -0.016(2) -0.025(2)
C34 0.0252(12) 0.0302(14) 0.0222(13) -0.0004(11) -0.0044(11) -0.0007(11)
C35 0.0312(14) 0.0310(14) 0.0307(14) -0.0071(12) 0.0016(12) -0.0010(12)
C36 0.0267(14) 0.0460(17) 0.0377(16) -0.0025(13) 0.0077(13) -0.0038(13)
C37 0.0310(14) 0.0335(15) 0.0397(16) 0.0013(13) -0.0035(13) -0.0027(12)
C38 0.0383(15) 0.0301(15) 0.0399(16) -0.0056(13) -0.0029(13) -0.0016(13)
C39 0.0306(14) 0.0321(15) 0.0280(14) -0.0041(12) 0.0004(12) 0.0000(12)
C40 0.0467(17) 0.0421(17) 0.067(2) 0.0054(16) 0.0075(16) -0.0069(15)
Li1 0.035(2) 0.037(2) 0.031(2) -0.001(2) 0.0045(19) 0.004(2)
O1S 0.0341(10) 0.0483(12) 0.0612(13) -0.0217(10) 0.0027(10) -0.0049(9)
C1S 0.054(2) 0.075(2) 0.146(4) -0.067(2) 0.018(2) -0.0163(19)
C2S 0.051(5) 0.054(5) 0.208(12) -0.028(6) 0.007(6) -0.004(4)
C2S' 0.108(6) 0.051(5) 0.160(8) -0.040(5) 0.084(6) -0.031(4)
C3S 0.0343(16) 0.077(2) 0.067(2) -0.0198(19) -0.0024(16) 0.0024(17)
C4S 0.0486(19) 0.056(2) 0.089(3) -0.0234(19) 0.0092(18) 0.0080(17)
O2S 0.0565(12) 0.0346(11) 0.0464(12) 0.0046(9) 0.0131(10) -0.0016(9)
C5S 0.104(3) 0.073(2) 0.0339(18) -0.0038(17) 0.0075(19) 0.008(2)
C6S 0.098(3) 0.080(3) 0.055(2) 0.010(2) -0.010(2) 0.004(2)
C7S 0.068(2) 0.071(2) 0.066(2) 0.0174(19) 0.0039(19) -0.001(2)
C8S 0.080(2) 0.059(2) 0.051(2) -0.0102(17) -0.0019(19) 0.0183(19)
O3S 0.0630(12) 0.0308(10) 0.0313(10) 0.0012(8) 0.0043(9) 0.0085(9)
C9S 0.105(3) 0.059(2) 0.056(2) 0.0044(18) 0.004(2) 0.011(2)
C10S 0.072(3) 0.109(3) 0.109(3) 0.049(3) 0.025(2) -0.009(2)
C11S 0.084(2) 0.060(2) 0.069(2) 0.0007(19) 0.021(2) 0.013(2)
C12S 0.077(2) 0.080(2) 0.058(2) -0.007(2) -0.0113(19) -0.025(2)

loop_
_atom_type_symbol
_atom_type_description
_atom_type_scat_dispersion_real
_atom_type_scat_dispersion_imag
_atom_type_scat_source
C C 0.0033 0.0016 'International Tables Vol C Tables 4.2.6.8 and 6.1.1.4'
H H 0.0000 0.0000 'International Tables Vol C Tables 4.2.6.8 and 6.1.1.4'
N N 0.0061 0.0033 'International Tables Vol C Tables 4.2.6.8 and 6.1.1.4'
O O 0.0106 0.0060 'International Tables Vol C Tables 4.2.6.8 and 6.1.1.4'
Fe Fe 0.3463 0.8444 'International Tables Vol C Tables 4.2.6.8 and 6.1.1.4'
Li Li -0.0003 0.0001 'International Tables Vol C Tables 4.2.6.8 and 6.1.1.4'

loop_
_geom_angle_atom_site_label_1
_geom_angle_atom_site_label_2
_geom_angle_atom_site_label_3
_geom_angle
N4 Fe1 N2 167.25(9)
N4 Fe1 N3 99.15(8)
N2 Fe1 N3 79.55(8)
N4 Fe1 N1 97.71(8)
N2 Fe1 N1 79.89(8)
N3 Fe1 N1 154.89(8)
N4 Fe1 C34 94.56(10)
N2 Fe1 C34 98.19(10)
N3 Fe1 C34 95.12(9)
N1 Fe1 C34 101.95(9)
C8 N1 C22 115.55(19)
C8 N1 Fe1 116.29(16)
C22 N1 Fe1 127.84(16)
C7 N2 C3 120.8(2)
C7 N2 Fe1 119.53(16)
C3 N2 Fe1 119.31(16)
C2 N3 C10 118.31(19)
C2 N3 Fe1 116.34(15)
C10 N3 Fe1 125.35(15)
N5 N4 Fe1 177.35(19)
N4 N5 Li1 164.8(2)
N3 C2 C3 112.5(2)
N3 C2 C1 125.2(2)
C3 C2 C1 122.2(2)
N2 C3 C4 119.8(2)
N2 C3 C2 110.5(2)
C4 C3 C2 129.7(2)
C5 C4 C3 119.7(2)
C6 C5 C4 120.3(3)
C5 C6 C7 120.2(2)
N2 C7 C6 119.1(2)
N2 C7 C8 110.6(2)
C6 C7 C8 130.3(2)
N1 C8 C7 112.8(2)
N1 C8 C9 124.9(2)
C7 C8 C9 122.1(2)
C15 C10 C11 121.5(2)
C15 C10 N3 121.0(2)
C11 C10 N3 117.5(2)
C12 C11 C10 117.2(2)
C12 C11 C16 120.9(2)
C10 C11 C16 121.7(2)
C13 C12 C11 121.9(3)
C12 C13 C14 119.9(2)
C13 C14 C15 121.6(2)
C14 C15 C10 117.8(2)
C14 C15 C19 118.8(2)
C10 C15 C19 123.3(2)
C11 C16 C18 111.1(2)
C11 C16 C17 113.7(2)
C18 C16 C17 108.4(2)
C15 C19 C21 113.1(2)
C15 C19 C20 111.1(2)
C21 C19 C20 108.7(2)
C27 C22 C23 120.5(2)
C27 C22 N1 118.7(2)
C23 C22 N1 120.7(2)
C22 C23 C24 117.2(3)
C22 C23 C28 124.1(2)
C24 C23 C28 118.7(3)
C25 C24 C23 122.3(3)
C26 C25 C24 119.6(3)
C25 C26 C27 121.6(3)
C26 C27 C22 118.9(3)
C26 C27 C31 118.7(3)
C22 C27 C31 122.4(2)
C23 C28 C30 112.9(3)
C23 C28 C29 112.0(3)
C30 C28 C29 108.1(3)
C33 C31 C32 110.4(3)
C33 C31 C27 110.9(3)
C32 C31 C27 111.7(3)
C39 C34 C35 114.4(2)
C39 C34 Fe1 124.57(19)
C35 C34 Fe1 120.95(18)
C36 C35 C34 122.1(2)
C37 C36 C35 122.5(3)
C36 C37 C38 116.2(2)
C36 C37 C40 121.8(3)
C38 C37 C40 122.0(3)
C39 C38 C37 121.5(3)
C38 C39 C34 123.2(2)
O3S Li1 O2S 122.7(2)
O3S Li1 O1S 109.4(2)
O2S Li1 O1S 105.4(2)
O3S Li1 N5 106.8(2)
O2S Li1 N5 103.6(2)
O1S Li1 N5 108.2(2)
O3S Li1 C5S 153.3(2)
O2S Li1 C5S 30.67(12)
O1S Li1 C5S 85.31(18)
N5 Li1 C5S 88.59(18)
C3S O1S C1S 111.6(2)
C3S O1S Li1 125.2(2)
C1S O1S Li1 117.9(2)
C2S C1S O1S 118.6(6)
C2S C1S C2S' 30.7(6)
O1S C1S C2S' 107.9(4)
O1S C3S C4S 110.2(3)
C7S O2S C5S 109.1(3)
C7S O2S Li1 136.1(2)
C5S O2S Li1 106.9(2)
C6S C5S O2S 114.0(3)
C6S C5S Li1 139.0(3)
O2S C5S Li1 42.40(15)
O2S C7S C8S 111.6(3)
C11S O3S C9S 112.3(2)
C11S O3S Li1 133.6(2)
C9S O3S Li1 113.8(2)
O3S C9S C10S 111.3(3)
O3S C11S C12S 113.7(3)

loop_
_geom_bond_atom_site_label_1
_geom_bond_atom_site_label_2
_geom_bond_distance
Fe1 N4 1.752(2)
Fe1 N2 1.837(2)
Fe1 N3 1.9269(19)
Fe1 N1 1.9269(19)
Fe1 C34 2.005(2)
N1 C8 1.356(3)
N1 C22 1.444(3)
N2 C7 1.380(3)
N2 C3 1.382(3)
N3 C2 1.354(3)
N3 C10 1.448(3)
N4 N5 1.138(3)
N5 Li1 2.092(5)
C1 C2 1.499(3)
C2 C3 1.407(3)
C3 C4 1.389(4)
C4 C5 1.382(4)
C5 C6 1.379(4)
C6 C7 1.397(4)
C7 C8 1.402(4)
C8 C9 1.494(4)
C10 C15 1.398(3)
C10 C11 1.425(3)
C11 C12 1.389(4)
C11 C16 1.514(4)
C12 C13 1.372(4)
C13 C14 1.377(4)
C14 C15 1.392(4)
C15 C19 1.517(4)
C16 C18 1.522(4)
C16 C17 1.524(4)
C19 C21 1.516(4)
C19 C20 1.539(4)
C22 C27 1.399(4)
C22 C23 1.403(4)
C23 C24 1.408(4)
C23 C28 1.499(4)
C24 C25 1.361(5)
C25 C26 1.356(5)
C26 C27 1.390(4)
C27 C31 1.533(4)
C28 C30 1.539(4)
C28 C29 1.542(4)
C31 C33 1.517(5)
C31 C32 1.524(5)
C34 C39 1.399(4)
C34 C35 1.403(4)
C35 C36 1.386(4)
C36 C37 1.382(4)
C37 C38 1.387(4)
C37 C40 1.512(4)
C38 C39 1.382(4)
Li1 O3S 1.934(5)
Li1 O2S 1.941(5)
Li1 O1S 1.992(5)
Li1 C5S 2.754(5)
O1S C3S 1.424(4)
O1S C1S 1.443(4)
C1S C2S 1.295(10)
C1S C2S' 1.652(10)
C3S C4S 1.482(5)
O2S C7S 1.406(4)
O2S C5S 1.468(4)
C5S C6S 1.441(5)
C7S C8S 1.476(5)
O3S C11S 1.438(4)
O3S C9S 1.440(4)
C9S C10S 1.470(6)
C11S C12S 1.497(5)
